data_4125666
loop_
_publ_author_name
'Sigwalt, David'
'\<Sekutor, Marina'
'Cao, Liping'
'Zavalij, Peter Y.'
'Hosta\<s, Ji\<r\'i'
'Ajani, Haresh'
'Hobza, Pavel'
'Mlinari\'c-Majerski, Kata'
'Glaser, Robert'
'Isaacs, Lyle'

_publ_section_title
;
 Unraveling the Structure-Affinity Relationship between Cucurbit[n]urils
 (n = 7, 8) and Cationic Diamondoids.
;
_journal_issue 8
_journal_name_full 'Journal of the American Chemical Society'
_journal_page_first 3249
_journal_page_last 3258
_journal_paper_doi 10.1021/jacs.7b00056
_journal_volume 139
_journal_year 2017
_chemical_formula_moiety '(C48 H48 N32 O16), (C14 H24 N2), (Cl0.5 I1.5), 9.5(H2 O)'
_chemical_formula_sum 'C62 H111 Cl0.5 I1.5 N34 O35.5'
_chemical_formula_weight 2108.92
_chemical_name_common 'CB8 Diadamantane 2,6-diammonium'
_chemical_name_systematic
;
CB8 Diadamantane 2,6-diammonium iodide chloride hydrate
;
_space_group_crystal_system orthorhombic
_space_group_IT_number 56
_space_group_name_Hall '-P 2ab 2ac'
_space_group_name_H-M_alt 'P c c n'
_symmetry_space_group_name_Hall '-P 2ab 2ac'
_symmetry_space_group_name_H-M 'P c c n'
_atom_sites_solution_hydrogens geom
_atom_sites_solution_primary direct
_atom_sites_solution_secondary difmap
_audit_creation_method 'SHELXL-97 & ZCIF'
_cell_angle_alpha 90
_cell_angle_beta 90
_cell_angle_gamma 90
_cell_formula_units_Z 4
_cell_length_a 26.455(3)
_cell_length_b 25.742(3)
_cell_length_c 13.1609(15)
_cell_measurement_reflns_used 26053
_cell_measurement_temperature 150(2)
_cell_measurement_theta_max 27.8
_cell_measurement_theta_min 2.2
_cell_volume 8962.6(18)
_computing_cell_refinement Apex2
_computing_data_collection 'Apex2 (Bruker, 2010)'
_computing_data_reduction Apex2
_computing_molecular_graphics 'XSHEL (Bruker, 2004)'
_computing_publication_material SHELXL-2012
_computing_structure_refinement 'SHELXL-2012 (Sheldrick, 2012)'
_computing_structure_solution 'ShelXS-97 (Sheldrick, 2008)'
_diffrn_ambient_temperature 150(2)
_diffrn_detector 'CCD area detector'
_diffrn_detector_area_resol_mean 8.333
_diffrn_detector_type 'Bruker Smart Apex II'
_diffrn_measured_fraction_theta_full 0.993
_diffrn_measured_fraction_theta_max 0.993
_diffrn_measurement_device_type 'three-circle diffractometer'
_diffrn_measurement_method '\f and \w scans'
_diffrn_measurement_specimen_support 'MiTeGen loop'
_diffrn_orient_matrix_type standard
_diffrn_orient_matrix_UB_11 -0.0343157
_diffrn_orient_matrix_UB_12 0.0034226
_diffrn_orient_matrix_UB_13 0.0311645
_diffrn_orient_matrix_UB_21 -0.0130433
_diffrn_orient_matrix_UB_22 0.0154942
_diffrn_orient_matrix_UB_23 -0.0645398
_diffrn_orient_matrix_UB_31 -0.0090136
_diffrn_orient_matrix_UB_32 -0.0354608
_diffrn_orient_matrix_UB_33 -0.0252423
_diffrn_radiation_monochromator graphite
_diffrn_radiation_source 'sealed tube'
_diffrn_radiation_type MoK\a
_diffrn_radiation_wavelength 0.71073
_diffrn_reflns_av_R_equivalents 0.0526
_diffrn_reflns_Laue_measured_fraction_full 0.993
_diffrn_reflns_Laue_measured_fraction_max 0.993
_diffrn_reflns_limit_h_max 31
_diffrn_reflns_limit_h_min -31
_diffrn_reflns_limit_k_max 30
_diffrn_reflns_limit_k_min -30
_diffrn_reflns_limit_l_max 15
_diffrn_reflns_limit_l_min -15
_diffrn_reflns_number 71375
_diffrn_reflns_point_group_measured_fraction_full 0.993
_diffrn_reflns_point_group_measured_fraction_max 0.993
_diffrn_reflns_theta_full 25.000
_diffrn_reflns_theta_max 25.000
_diffrn_reflns_theta_min 2.208
_diffrn_source_current 30.00
_diffrn_source_voltage 50.00
_diffrn_standards_decay_% 0
_exptl_absorpt_coefficient_mu 0.649
_exptl_absorpt_correction_T_max 0.913
_exptl_absorpt_correction_T_min 0.699
_exptl_absorpt_correction_type multi-scan
_exptl_absorpt_process_details 'SADABS (Sheldrick, 2008)'
_exptl_crystal_colour colourless
_exptl_crystal_density_diffrn 1.563
_exptl_crystal_density_method 'not measured'
_exptl_crystal_description prism
_exptl_crystal_F_000 4372
_exptl_crystal_id 'Isaacs-Xu CB8 150K'
_exptl_crystal_size_max 0.50
_exptl_crystal_size_mid 0.18
_exptl_crystal_size_min 0.14
_platon_squeeze_details
;
Removed electron density corresponds to 56 water 
molecules per unit cell
;
_refine_diff_density_max 1.479
_refine_diff_density_min -0.772
_refine_diff_density_rms 0.090
_refine_ls_extinction_method none
_refine_ls_goodness_of_fit_ref 1.021
_refine_ls_hydrogen_treatment constr
_refine_ls_matrix_type full
_refine_ls_number_parameters 631
_refine_ls_number_reflns 7845
_refine_ls_number_restraints 33
_refine_ls_restrained_S_all 1.020
_refine_ls_R_factor_all 0.0656
_refine_ls_R_factor_gt 0.0598
_refine_ls_shift/su_max 0.000
_refine_ls_shift/su_mean 0.000
_refine_ls_structure_factor_coef Fsqd
_refine_ls_weighting_details
;
 w=1/[\s^2^(Fo^2^)+(0.0100P)^2^+49.0000P]
 where P=(Fo^2^+2Fc^2^)/3
;
_refine_ls_weighting_scheme calc
_refine_ls_wR_factor_gt 0.1270
_refine_ls_wR_factor_ref 0.1295
_reflns_Friedel_coverage 0.000
_reflns_number_gt 6855
_reflns_number_total 7845
_reflns_threshold_expression 'I > 2\s(I)'
_cod_data_source_file ja7b00056_si_002.cif
_cod_data_source_block 2348
_cod_original_cell_volume 8962.5(18)
_cod_original_formula_sum 'C62 H111 Cl0.50 I1.50 N34 O35.5'
_cod_database_code 4125666
_shelx_space_group_comment
;
The symmetry employed for this shelxl refinement is uniquely defined
by the following loop, which should always be used as a source of
symmetry information in preference to the above space-group names.
They are only intended as comments.
;
_shelx_estimated_absorpt_t_min 0.737
_shelx_estimated_absorpt_t_max 0.915
_diffrn_reflns_sigmai/neti 0.0304

loop_
_space_group_symop_operation_xyz
'x, y, z'
'-x+1/2, -y+1/2, z'
'-x, y+1/2, -z+1/2'
'x+1/2, -y, -z+1/2'
'-x, -y, -z'
'x-1/2, y-1/2, -z'
'x, -y-1/2, z-1/2'
'-x-1/2, y, z-1/2'

loop_
_atom_site_label
_atom_site_type_symbol
_atom_site_fract_x
_atom_site_fract_y
_atom_site_fract_z
_atom_site_U_iso_or_equiv
_atom_site_adp_type
_atom_site_occupancy
_atom_site_site_symmetry_order
_atom_site_calc_flag
_atom_site_refinement_flags
_atom_site_disorder_assembly
_atom_site_disorder_group
N10 N 0.66190(12) 0.39060(13) 0.2786(3) 0.0300(8) Uani 1 1 d . . .
C11 C 0.67688(14) 0.34979(15) 0.3478(3) 0.0305(9) Uani 1 1 d . . .
H11 H 0.7093 0.3330 0.3265 0.037 Uiso 1 1 calc RD . .
N12 N 0.67809(12) 0.36577(13) 0.4532(3) 0.0301(8) Uani 1 1 d . . .
C13 C 0.61596(15) 0.38148(17) 0.2354(3) 0.0317(9) Uani 1 1 d . . .
O13 O 0.59591(12) 0.40841(13) 0.1697(2) 0.0427(8) Uani 1 1 d . . .
C14 C 0.64419(15) 0.33906(15) 0.5113(3) 0.0296(9) Uani 1 1 d . . .
O14 O 0.63962(12) 0.34207(12) 0.6040(2) 0.0409(7) Uani 1 1 d . . .
N15 N 0.59631(12) 0.33702(14) 0.2762(2) 0.0311(8) Uani 1 1 d . . .
C16 C 0.63226(15) 0.31173(16) 0.3437(3) 0.0314(9) Uani 1 1 d . . .
H16 H 0.6428 0.2770 0.3171 0.038 Uiso 1 1 calc RD . .
N17 N 0.61554(12) 0.30869(13) 0.4485(3) 0.0294(7) Uani 1 1 d . . .
C18 C 0.55726(16) 0.30795(19) 0.2258(3) 0.0381(11) Uani 1 1 d . . .
H18A H 0.5709 0.2736 0.2060 0.046 Uiso 1 1 calc RD . .
H18B H 0.5475 0.3264 0.1628 0.046 Uiso 1 1 calc RD . .
C19 C 0.58383(14) 0.26709(16) 0.4859(3) 0.0298(9) Uani 1 1 d . . .
H19A H 0.5873 0.2651 0.5607 0.036 Uiso 1 1 calc RD . .
H19B H 0.5960 0.2338 0.4572 0.036 Uiso 1 1 calc RD . .
N20 N 0.51277(12) 0.30033(13) 0.2877(2) 0.0290(7) Uani 1 1 d . . .
C21 C 0.51017(13) 0.25938(14) 0.3617(3) 0.0248(8) Uani 1 1 d . . .
H21 H 0.5253 0.2264 0.3356 0.030 Uiso 1 1 calc RD . .
N22 N 0.53054(11) 0.27338(13) 0.4605(2) 0.0257(7) Uani 1 1 d . . .
C23 C 0.46609(15) 0.31606(14) 0.2556(3) 0.0272(9) Uani 1 1 d . . .
O23 O 0.45718(12) 0.34682(11) 0.1869(2) 0.0387(7) Uani 1 1 d . . .
C24 C 0.49420(14) 0.27509(13) 0.5339(3) 0.0241(8) Uani 1 1 d . . .
O24 O 0.50089(10) 0.28267(11) 0.62438(19) 0.0298(6) Uani 1 1 d . . .
N25 N 0.43071(11) 0.29101(12) 0.3129(2) 0.0245(7) Uani 1 1 d . . .
C26 C 0.45279(13) 0.25351(14) 0.3821(3) 0.0221(7) Uani 1 1 d . . .
H26 H 0.4408 0.2174 0.3676 0.027 Uiso 1 1 calc RD . .
N27 N 0.44844(11) 0.26612(12) 0.4887(2) 0.0221(7) Uani 1 1 d . . .
C28 C 0.37692(14) 0.29512(15) 0.2941(3) 0.0266(8) Uani 1 1 d . . .
H28A H 0.3716 0.3112 0.2267 0.032 Uiso 1 1 calc RD . .
H28B H 0.3622 0.2598 0.2922 0.032 Uiso 1 1 calc RD . .
C29 C 0.40314(14) 0.25628(15) 0.5488(3) 0.0256(8) Uani 1 1 d . . .
H29A H 0.3874 0.2236 0.5250 0.031 Uiso 1 1 calc RD . .
H29B H 0.4131 0.2513 0.6206 0.031 Uiso 1 1 calc RD . .
N30 N 0.35059(12) 0.32538(12) 0.3699(2) 0.0248(7) Uani 1 1 d . . .
C31 C 0.33027(13) 0.30221(14) 0.4620(3) 0.0250(8) Uani 1 1 d . . .
H31 H 0.3122 0.2688 0.4481 0.030 Uiso 1 1 calc RD . .
N32 N 0.36641(11) 0.29720(12) 0.5432(2) 0.0255(7) Uani 1 1 d . . .
C33 C 0.32625(14) 0.37056(15) 0.3443(3) 0.0263(8) Uani 1 1 d . . .
O33 O 0.33208(11) 0.39535(11) 0.2653(2) 0.0334(7) Uani 1 1 d . . .
C34 C 0.35804(13) 0.33075(14) 0.6215(3) 0.0240(8) Uani 1 1 d . . .
O34 O 0.38187(10) 0.33268(11) 0.7015(2) 0.0299(6) Uani 1 1 d . . .
N35 N 0.29402(12) 0.38278(12) 0.4216(3) 0.0296(7) Uani 1 1 d . . .
C36 C 0.29396(14) 0.34506(14) 0.5026(3) 0.0270(8) Uani 1 1 d . . .
H36 H 0.2593 0.3311 0.5154 0.032 Uiso 1 1 calc RD . .
N37 N 0.31805(11) 0.36216(12) 0.5958(2) 0.0261(7) Uani 1 1 d . . .
C38 C 0.25886(15) 0.42533(15) 0.4156(3) 0.0338(10) Uani 1 1 d . . .
H38A H 0.2246 0.4122 0.4318 0.041 Uiso 1 1 calc RD . .
H38B H 0.2582 0.4383 0.3448 0.041 Uiso 1 1 calc RD . .
C39 C 0.28972(15) 0.38965(15) 0.6734(3) 0.0303(9) Uani 1 1 d . . .
H39A H 0.2547 0.3762 0.6745 0.036 Uiso 1 1 calc RD . .
H39B H 0.3051 0.3824 0.7405 0.036 Uiso 1 1 calc RD . .
N40 N 0.27007(12) 0.46851(12) 0.4828(3) 0.0305(8) Uani 1 1 d . . .
C41 C 0.25405(15) 0.47030(14) 0.5876(3) 0.0302(9) Uani 1 1 d . . .
H41 H 0.2186 0.4575 0.5960 0.036 Uiso 1 1 calc RD . .
N42 N 0.28838(12) 0.44522(12) 0.6578(3) 0.0296(7) Uani 1 1 d . . .
C43 C 0.28195(14) 0.51676(16) 0.4452(4) 0.0331(10) Uani 1 1 d . . .
O43 O 0.29315(11) 0.52651(12) 0.3562(2) 0.0402(7) Uani 1 1 d . . .
C44 C 0.31106(14) 0.47976(15) 0.7238(3) 0.0298(9) Uani 1 1 d . . .
O44 O 0.33950(11) 0.46883(11) 0.7934(2) 0.0355(7) Uani 1 1 d . . .
N45 N 0.27812(12) 0.55197(12) 0.5221(3) 0.0332(8) Uani 1 1 d . . .
C46 C 0.25889(14) 0.52888(14) 0.6155(3) 0.0306(9) Uani 1 1 d . . .
H46 H 0.2256 0.5442 0.6358 0.037 Uiso 1 1 calc RD . .
N47 N 0.29431(12) 0.52837(13) 0.6987(3) 0.0325(8) Uani 1 1 d . . .
C48 C 0.27842(16) 0.60759(15) 0.5032(4) 0.0379(10) Uani 1 1 d . . .
H48A H 0.2472 0.6229 0.5317 0.045 Uiso 1 1 calc RD . .
H48B H 0.2781 0.6136 0.4289 0.045 Uiso 1 1 calc RD . .
C49 C 0.30257(16) 0.57288(15) 0.7635(3) 0.0336(10) Uani 1 1 d . . .
H49A H 0.2699 0.5907 0.7750 0.040 Uiso 1 1 calc RD . .
H49B H 0.3152 0.5608 0.8303 0.040 Uiso 1 1 calc RD . .
N1A N 0.52423(14) 0.46645(14) 0.7036(3) 0.0362(8) Uani 0.497(6) 1 d PDU A 1
H1A1 H 0.5081 0.4837 0.7545 0.054 Uiso 0.497(6) 1 calc PRD A 1
H1A2 H 0.5578 0.4643 0.7181 0.054 Uiso 0.497(6) 1 calc PRD A 1
H1A3 H 0.5111 0.4339 0.6976 0.054 Uiso 0.497(6) 1 calc PRD A 1
C2A C 0.5169(4) 0.4959(4) 0.6034(8) 0.028(2) Uani 0.497(6) 1 d PDU A 1
C3A C 0.4611(3) 0.5043(3) 0.5793(6) 0.035(2) Uani 0.497(6) 1 d PDU A 1
H3A H 0.4455 0.5239 0.6368 0.042 Uiso 0.497(6) 1 calc PRD A 1
C4A C 0.4325(4) 0.4536(4) 0.5665(9) 0.041(3) Uani 0.497(6) 1 d PDU A 1
H4A1 H 0.3970 0.4608 0.5480 0.050 Uiso 0.497(6) 1 calc PRD A 1
H4A2 H 0.4327 0.4340 0.6313 0.050 Uiso 0.497(6) 1 calc PRD A 1
C5A C 0.4576(4) 0.4214(3) 0.4834(8) 0.043(2) Uani 0.497(6) 1 d PDU A 1
H5A H 0.4394 0.3876 0.4755 0.052 Uiso 0.497(6) 1 calc PRD A 1
C6A C 0.5134(4) 0.4113(3) 0.5061(7) 0.042(2) Uani 0.497(6) 1 d PDU A 1
H6A1 H 0.5168 0.3912 0.5698 0.051 Uiso 0.497(6) 1 calc PRD A 1
H6A2 H 0.5289 0.3910 0.4502 0.051 Uiso 0.497(6) 1 calc PRD A 1
C7A C 0.53771(18) 0.45951(18) 0.5157(3) 0.0420(10) Uani 0.497(6) 1 d PDU A 1
H7A H 0.5738 0.4518 0.5330 0.050 Uiso 0.497(6) 1 calc PRD A 1
C8A C 0.4548(5) 0.4520(4) 0.3841(9) 0.042(3) Uani 0.497(6) 1 d PDU A 1
H8A1 H 0.4191 0.4586 0.3662 0.050 Uiso 0.497(6) 1 calc PRD A 1
H8A2 H 0.4704 0.4316 0.3285 0.050 Uiso 0.497(6) 1 calc PRD A 1
N1B N 0.52423(14) 0.46645(14) 0.7036(3) 0.0362(8) Uani 0.503(6) 1 d PD A 2
H1B1 H 0.5097 0.4883 0.7494 0.054 Uiso 0.503(6) 1 calc PR A 2
H1B2 H 0.5581 0.4723 0.7016 0.054 Uiso 0.503(6) 1 calc PR A 2
H1B3 H 0.5184 0.4330 0.7224 0.054 Uiso 0.503(6) 1 calc PR A 2
C2B C 0.5021(4) 0.4759(4) 0.6011(8) 0.033(2) Uani 0.503(6) 1 d PDU A 2
C3B C 0.4954(3) 0.5348(3) 0.5877(7) 0.037(2) Uani 0.503(6) 1 d PDU A 2
H3B H 0.4752 0.5485 0.6460 0.045 Uiso 0.503(6) 1 calc PRD A 2
C4B C 0.5450(5) 0.5637(5) 0.5835(10) 0.048(3) Uani 0.503(6) 1 d PDU A 2
H4B1 H 0.5631 0.5597 0.6489 0.057 Uiso 0.503(6) 1 calc PRD A 2
H4B2 H 0.5386 0.6011 0.5723 0.057 Uiso 0.503(6) 1 calc PRD A 2
C5B C 0.5773(4) 0.5422(4) 0.4974(9) 0.050(2) Uani 0.503(6) 1 d PDU A 2
H5B H 0.6106 0.5606 0.4958 0.060 Uiso 0.503(6) 1 calc PRD A 2
C6B C 0.5857(3) 0.4843(4) 0.5091(8) 0.048(2) Uani 0.503(6) 1 d PDU A 2
H6B1 H 0.6046 0.4707 0.4499 0.058 Uiso 0.503(6) 1 calc PRD A 2
H6B2 H 0.6056 0.4772 0.5712 0.058 Uiso 0.503(6) 1 calc PRD A 2
C7B C 0.53771(18) 0.45951(18) 0.5157(3) 0.0420(10) Uani 0.503(6) 1 d PDU A 2
H7B H 0.5444 0.4216 0.5252 0.050 Uiso 0.503(6) 1 calc PR A 2
C8B C 0.5495(4) 0.5509(5) 0.3979(9) 0.046(3) Uani 0.503(6) 1 d PDU A 2
H8B1 H 0.5700 0.5369 0.3411 0.056 Uiso 0.503(6) 1 calc PRD A 2
H8B2 H 0.5449 0.5886 0.3865 0.056 Uiso 0.503(6) 1 calc PRD A 2
I1 I 0.2500 0.2500 0.21625(4) 0.03836(12) Uani 1 2 d S . .
I2 I 0.20700(6) 0.72073(6) 0.39618(11) 0.0611(4) Uani 0.25 1 d P B 1
Cl2 Cl 0.17479(18) 0.6940(2) 0.3919(4) 0.0524(13) Uani 0.25 1 d P C 2
O1W O 0.34914(14) 0.51503(17) 0.0006(3) 0.0650(11) Uani 1 1 . . . .
O2W O 0.5170(2) 0.6326(2) 0.2370(5) 0.057(2) Uani 0.603(10) 1 d P . .
O3W O 0.6781(3) 0.6769(3) 0.0960(5) 0.086(3) Uani 0.662(12) 1 d P . .
O4W O 0.4446(3) 0.6398(3) 0.2832(5) 0.059(2) Uani 0.555(10) 1 d P . .

loop_
_atom_site_aniso_label
_atom_site_aniso_U_11
_atom_site_aniso_U_22
_atom_site_aniso_U_33
_atom_site_aniso_U_23
_atom_site_aniso_U_13
_atom_site_aniso_U_12
N10 0.0283(17) 0.0310(17) 0.0308(18) -0.0024(15) 0.0036(14) -0.0104(14)
C11 0.0215(19) 0.027(2) 0.043(2) -0.0060(18) 0.0063(17) -0.0008(16)
N12 0.0262(16) 0.0269(16) 0.0371(19) 0.0003(15) -0.0067(14) -0.0036(14)
C13 0.030(2) 0.043(2) 0.022(2) -0.0071(18) 0.0059(17) -0.0127(18)
O13 0.0423(17) 0.059(2) 0.0264(15) 0.0051(15) -0.0028(13) -0.0129(16)
C14 0.027(2) 0.0241(19) 0.037(2) 0.0012(17) -0.0079(17) 0.0044(16)
O14 0.0470(18) 0.0464(18) 0.0293(16) 0.0018(14) -0.0115(14) -0.0057(15)
N15 0.0278(17) 0.0429(19) 0.0225(17) -0.0024(15) 0.0028(14) -0.0156(15)
C16 0.029(2) 0.029(2) 0.036(2) -0.0079(18) 0.0077(17) -0.0032(17)
N17 0.0240(16) 0.0328(17) 0.0314(18) -0.0008(15) -0.0024(14) -0.0060(14)
C18 0.036(2) 0.060(3) 0.0190(19) -0.0100(19) 0.0077(17) -0.022(2)
C19 0.0238(19) 0.034(2) 0.032(2) 0.0066(17) -0.0045(16) 0.0003(16)
N20 0.0258(16) 0.0403(19) 0.0207(16) 0.0022(14) 0.0013(13) -0.0133(15)
C21 0.0233(18) 0.025(2) 0.0260(19) -0.0044(15) 0.0032(15) 0.0011(15)
N22 0.0219(15) 0.0325(17) 0.0228(16) -0.0001(14) -0.0003(13) -0.0015(14)
C23 0.033(2) 0.0241(19) 0.024(2) -0.0045(16) -0.0028(16) -0.0073(17)
O23 0.0521(18) 0.0378(16) 0.0263(15) 0.0085(13) -0.0061(13) -0.0146(14)
C24 0.0280(19) 0.0162(17) 0.028(2) 0.0033(15) 0.0007(16) 0.0038(15)
O24 0.0366(15) 0.0333(15) 0.0196(14) 0.0021(11) -0.0032(12) 0.0023(12)
N25 0.0254(16) 0.0281(16) 0.0198(15) 0.0022(13) -0.0004(13) 0.0002(14)
C26 0.0223(17) 0.0207(17) 0.0232(18) -0.0012(15) 0.0010(15) -0.0008(15)
N27 0.0203(14) 0.0273(16) 0.0188(15) 0.0010(12) 0.0010(12) 0.0027(13)
C28 0.0272(19) 0.033(2) 0.0197(18) -0.0040(16) -0.0038(15) 0.0017(17)
C29 0.0287(19) 0.0248(19) 0.0233(19) 0.0074(15) 0.0072(15) 0.0028(16)
N30 0.0267(16) 0.0236(16) 0.0242(16) -0.0027(13) -0.0019(13) 0.0033(13)
C31 0.0215(18) 0.0204(17) 0.033(2) -0.0033(16) 0.0015(16) -0.0013(15)
N32 0.0228(15) 0.0306(17) 0.0230(16) 0.0006(13) 0.0045(13) 0.0066(14)
C33 0.0221(18) 0.0243(18) 0.032(2) -0.0052(17) -0.0068(16) -0.0020(16)
O33 0.0356(15) 0.0313(15) 0.0333(16) 0.0044(13) -0.0066(13) -0.0013(13)
C34 0.0181(17) 0.0251(19) 0.029(2) 0.0048(16) 0.0057(16) -0.0061(15)
O34 0.0311(14) 0.0328(15) 0.0258(14) -0.0003(12) 0.0021(12) 0.0013(12)
N35 0.0295(17) 0.0245(16) 0.0348(18) -0.0005(14) -0.0038(15) 0.0040(14)
C36 0.0204(18) 0.0263(19) 0.034(2) -0.0022(17) 0.0000(16) 0.0003(16)
N37 0.0232(16) 0.0253(16) 0.0297(17) -0.0040(14) 0.0049(13) -0.0020(13)
C38 0.028(2) 0.031(2) 0.042(2) -0.0068(18) -0.0129(18) 0.0099(17)
C39 0.032(2) 0.0249(19) 0.034(2) -0.0028(17) 0.0051(17) 0.0040(17)
N40 0.0290(17) 0.0252(16) 0.0373(19) -0.0049(14) -0.0062(15) 0.0058(14)
C41 0.0183(18) 0.0249(18) 0.047(2) -0.0073(18) 0.0025(18) -0.0007(16)
N42 0.0291(17) 0.0258(17) 0.0340(19) -0.0051(14) -0.0012(15) 0.0012(14)
C43 0.0204(19) 0.029(2) 0.049(3) 0.0014(19) -0.0100(18) 0.0061(16)
O43 0.0391(17) 0.0382(17) 0.0434(19) 0.0044(14) -0.0082(14) 0.0069(14)
C44 0.0221(19) 0.030(2) 0.037(2) -0.0053(18) 0.0097(17) -0.0059(16)
O44 0.0340(15) 0.0405(16) 0.0322(16) -0.0011(13) -0.0015(13) -0.0034(13)
N45 0.0273(17) 0.0229(16) 0.049(2) -0.0032(16) -0.0065(16) -0.0028(14)
C46 0.0204(19) 0.0225(18) 0.049(3) -0.0050(18) 0.0003(17) 0.0005(15)
N47 0.0278(17) 0.0273(17) 0.042(2) -0.0074(15) -0.0034(15) -0.0054(14)
C48 0.031(2) 0.025(2) 0.058(3) 0.004(2) -0.015(2) -0.0018(17)
C49 0.034(2) 0.029(2) 0.037(2) -0.0071(18) 0.0088(18) -0.0128(18)
N1A 0.040(2) 0.0356(19) 0.0329(19) 0.0019(16) -0.0016(16) -0.0009(16)
C2A 0.039(5) 0.020(4) 0.026(4) 0.006(3) 0.001(4) -0.005(4)
C3A 0.040(4) 0.042(5) 0.023(4) 0.000(3) 0.006(3) -0.002(4)
C4A 0.034(6) 0.049(6) 0.041(6) 0.008(5) 0.000(5) -0.013(4)
C5A 0.062(5) 0.024(4) 0.043(5) 0.004(4) -0.001(5) -0.018(4)
C6A 0.065(5) 0.025(4) 0.037(5) 0.001(4) 0.000(4) 0.009(4)
C7A 0.045(2) 0.043(2) 0.037(2) 0.005(2) 0.003(2) 0.015(2)
C8A 0.060(7) 0.029(6) 0.036(5) 0.004(4) -0.014(5) -0.017(5)
N1B 0.040(2) 0.0356(19) 0.0329(19) 0.0019(16) -0.0016(16) -0.0009(16)
C2B 0.036(5) 0.032(5) 0.032(5) 0.006(4) 0.005(4) 0.002(4)
C3B 0.041(5) 0.033(4) 0.037(5) -0.008(4) 0.001(4) 0.009(4)
C4B 0.056(6) 0.037(6) 0.051(7) 0.002(5) -0.007(6) -0.009(5)
C5B 0.036(5) 0.064(5) 0.051(6) -0.003(5) -0.007(4) -0.018(5)
C6B 0.032(4) 0.074(6) 0.039(5) -0.003(5) -0.002(4) 0.008(4)
C7B 0.045(2) 0.043(2) 0.037(2) 0.005(2) 0.003(2) 0.015(2)
C8B 0.031(6) 0.056(6) 0.052(6) -0.002(5) -0.004(5) -0.008(5)
I1 0.02160(17) 0.03013(19) 0.0633(3) 0.000 0.000 0.00018(16)
I2 0.0739(10) 0.0589(9) 0.0505(8) -0.0035(7) -0.0066(7) 0.0277(8)
Cl2 0.037(2) 0.055(3) 0.065(3) -0.019(2) -0.001(2) -0.027(2)
O1W 0.050(2) 0.094(3) 0.052(2) 0.010(2) 0.0047(18) 0.000(2)
O2W 0.074(4) 0.046(3) 0.051(4) 0.010(3) -0.010(3) -0.010(3)
O3W 0.119(6) 0.068(4) 0.070(5) 0.017(3) 0.036(4) 0.033(4)
O4W 0.069(5) 0.057(4) 0.049(4) -0.006(3) 0.005(3) 0.010(3)

loop_
_atom_type_symbol
_atom_type_description
_atom_type_scat_dispersion_real
_atom_type_scat_dispersion_imag
_atom_type_scat_source
C C 0.0033 0.0016 'International Tables Vol C Tables 4.2.6.8 and 6.1.1.4'
H H 0.0000 0.0000 'International Tables Vol C Tables 4.2.6.8 and 6.1.1.4'
N N 0.0061 0.0033 'International Tables Vol C Tables 4.2.6.8 and 6.1.1.4'
O O 0.0106 0.0060 'International Tables Vol C Tables 4.2.6.8 and 6.1.1.4'
Cl Cl 0.1484 0.1585 'International Tables Vol C Tables 4.2.6.8 and 6.1.1.4'
I I -0.4742 1.8119 'International Tables Vol C Tables 4.2.6.8 and 6.1.1.4'

loop_
_geom_angle_atom_site_label_1
_geom_angle_atom_site_label_2
_geom_angle_atom_site_label_3
_geom_angle
_geom_angle_site_symmetry_1
_geom_angle_site_symmetry_3
C13 N10 C49 122.3(4) . 5_666
C13 N10 C11 112.5(3) . .
C49 N10 C11 122.5(3) 5_666 .
N10 C11 N12 113.8(3) . .
N10 C11 C16 103.4(3) . .
N12 C11 C16 103.4(3) . .
N10 C11 H11 111.9 . .
N12 C11 H11 111.9 . .
C16 C11 H11 111.9 . .
C14 N12 C11 112.3(3) . .
C14 N12 C48 122.4(4) . 5_666
C11 N12 C48 121.9(3) . 5_666
O13 C13 N10 125.6(4) . .
O13 C13 N15 125.8(4) . .
N10 C13 N15 108.6(4) . .
O14 C14 N12 126.1(4) . .
O14 C14 N17 125.6(4) . .
N12 C14 N17 108.3(4) . .
C13 N15 C18 121.8(4) . .
C13 N15 C16 111.5(3) . .
C18 N15 C16 121.2(4) . .
N17 C16 N15 113.9(3) . .
N17 C16 C11 103.6(3) . .
N15 C16 C11 103.8(3) . .
N17 C16 H16 111.7 . .
N15 C16 H16 111.7 . .
C11 C16 H16 111.7 . .
C14 N17 C19 122.6(3) . .
C14 N17 C16 112.0(3) . .
C19 N17 C16 122.7(3) . .
N15 C18 N20 113.3(3) . .
N15 C18 H18A 108.9 . .
N20 C18 H18A 108.9 . .
N15 C18 H18B 108.9 . .
N20 C18 H18B 108.9 . .
H18A C18 H18B 107.7 . .
N17 C19 N22 113.6(3) . .
N17 C19 H19A 108.8 . .
N22 C19 H19A 108.8 . .
N17 C19 H19B 108.8 . .
N22 C19 H19B 108.8 . .
H19A C19 H19B 107.7 . .
C23 N20 C21 112.6(3) . .
C23 N20 C18 121.5(3) . .
C21 N20 C18 121.4(3) . .
N20 C21 N22 114.0(3) . .
N20 C21 C26 103.7(3) . .
N22 C21 C26 103.5(3) . .
N20 C21 H21 111.7 . .
N22 C21 H21 111.7 . .
C26 C21 H21 111.7 . .
C24 N22 C21 112.4(3) . .
C24 N22 C19 121.5(3) . .
C21 N22 C19 122.4(3) . .
O23 C23 N25 125.6(4) . .
O23 C23 N20 126.4(4) . .
N25 C23 N20 108.0(3) . .
O24 C24 N22 126.5(4) . .
O24 C24 N27 125.4(3) . .
N22 C24 N27 108.1(3) . .
C23 N25 C28 123.0(3) . .
C23 N25 C26 112.7(3) . .
C28 N25 C26 123.5(3) . .
N27 C26 N25 115.4(3) . .
N27 C26 C21 103.0(3) . .
N25 C26 C21 102.8(3) . .
N27 C26 H26 111.7 . .
N25 C26 H26 111.7 . .
C21 C26 H26 111.7 . .
C24 N27 C26 112.9(3) . .
C24 N27 C29 121.4(3) . .
C26 N27 C29 123.6(3) . .
N30 C28 N25 113.3(3) . .
N30 C28 H28A 108.9 . .
N25 C28 H28A 108.9 . .
N30 C28 H28B 108.9 . .
N25 C28 H28B 108.9 . .
H28A C28 H28B 107.7 . .
N32 C29 N27 113.7(3) . .
N32 C29 H29A 108.8 . .
N27 C29 H29A 108.8 . .
N32 C29 H29B 108.8 . .
N27 C29 H29B 108.8 . .
H29A C29 H29B 107.7 . .
C33 N30 C28 121.0(3) . .
C33 N30 C31 112.3(3) . .
C28 N30 C31 122.2(3) . .
N32 C31 N30 114.2(3) . .
N32 C31 C36 102.6(3) . .
N30 C31 C36 102.9(3) . .
N32 C31 H31 112.1 . .
N30 C31 H31 112.1 . .
C36 C31 H31 112.1 . .
C34 N32 C29 122.5(3) . .
C34 N32 C31 113.4(3) . .
C29 N32 C31 123.6(3) . .
O33 C33 N35 126.1(4) . .
O33 C33 N30 126.1(4) . .
N35 C33 N30 107.8(3) . .
O34 C34 N32 126.2(3) . .
O34 C34 N37 125.7(4) . .
N32 C34 N37 108.2(3) . .
C33 N35 C38 122.6(3) . .
C33 N35 C36 113.4(3) . .
C38 N35 C36 123.5(3) . .
N35 C36 N37 114.8(3) . .
N35 C36 C31 102.9(3) . .
N37 C36 C31 103.5(3) . .
N35 C36 H36 111.7 . .
N37 C36 H36 111.7 . .
C31 C36 H36 111.7 . .
C34 N37 C39 120.7(3) . .
C34 N37 C36 111.6(3) . .
C39 N37 C36 121.1(3) . .
N35 C38 N40 114.7(3) . .
N35 C38 H38A 108.6 . .
N40 C38 H38A 108.6 . .
N35 C38 H38B 108.6 . .
N40 C38 H38B 108.6 . .
H38A C38 H38B 107.6 . .
N42 C39 N37 113.3(3) . .
N42 C39 H39A 108.9 . .
N37 C39 H39A 108.9 . .
N42 C39 H39B 108.9 . .
N37 C39 H39B 108.9 . .
H39A C39 H39B 107.7 . .
C43 N40 C41 112.5(3) . .
C43 N40 C38 121.4(4) . .
C41 N40 C38 123.1(3) . .
N40 C41 N42 114.3(3) . .
N40 C41 C46 103.4(3) . .
N42 C41 C46 103.3(3) . .
N40 C41 H41 111.7 . .
N42 C41 H41 111.7 . .
C46 C41 H41 111.7 . .
C44 N42 C39 122.5(3) . .
C44 N42 C41 112.8(3) . .
C39 N42 C41 123.2(3) . .
O43 C43 N45 126.0(4) . .
O43 C43 N40 125.5(4) . .
N45 C43 N40 108.5(4) . .
O44 C44 N47 126.3(4) . .
O44 C44 N42 126.4(4) . .
N47 C44 N42 107.3(3) . .
C43 N45 C48 121.8(4) . .
C43 N45 C46 112.4(3) . .
C48 N45 C46 123.3(4) . .
N47 C46 N45 114.7(3) . .
N47 C46 C41 102.9(3) . .
N45 C46 C41 103.0(3) . .
N47 C46 H46 111.8 . .
N45 C46 H46 111.8 . .
C41 C46 H46 111.8 . .
C44 N47 C46 113.7(3) . .
C44 N47 C49 122.3(4) . .
C46 N47 C49 122.7(3) . .
N45 C48 N12 113.6(3) . 5_666
N45 C48 H48A 108.8 . .
N12 C48 H48A 108.8 5_666 .
N45 C48 H48B 108.8 . .
N12 C48 H48B 108.8 5_666 .
H48A C48 H48B 107.7 . .
N10 C49 N47 112.9(3) 5_666 .
N10 C49 H49A 109.0 5_666 .
N47 C49 H49A 109.0 . .
N10 C49 H49B 109.0 5_666 .
N47 C49 H49B 109.0 . .
H49A C49 H49B 107.8 . .
C2A N1A H1A1 109.5 . .
C2A N1A H1A2 109.5 . .
H1A1 N1A H1A2 109.5 . .
C2A N1A H1A3 109.5 . .
H1A1 N1A H1A3 109.5 . .
H1A2 N1A H1A3 109.5 . .
C3A C2A N1A 111.7(7) . .
C3A C2A C8A 111.6(9) . 5_666
N1A C2A C8A 106.1(7) . 5_666
C3A C2A C7A 105.5(7) . .
N1A C2A C7A 106.8(6) . .
C8A C2A C7A 115.1(8) 5_666 .
C4A C3A C2A 112.6(8) . .
C4A C3A C7A 115.8(7) . 5_666
C2A C3A C7A 103.4(6) . 5_666
C4A C3A H3A 108.2 . .
C2A C3A H3A 108.2 . .
C7A C3A H3A 108.2 5_666 .
C3A C4A C5A 109.2(8) . .
C3A C4A H4A1 109.8 . .
C5A C4A H4A1 109.8 . .
C3A C4A H4A2 109.8 . .
C5A C4A H4A2 109.8 . .
H4A1 C4A H4A2 108.3 . .
C4A C5A C8A 108.2(9) . .
C4A C5A C6A 111.9(9) . .
C8A C5A C6A 107.6(9) . .
C4A C5A H5A 109.7 . .
C8A C5A H5A 109.7 . .
C6A C5A H5A 109.7 . .
C7A C6A C5A 108.0(7) . .
C7A C6A H6A1 110.1 . .
C5A C6A H6A1 110.1 . .
C7A C6A H6A2 110.1 . .
C5A C6A H6A2 110.1 . .
H6A1 C6A H6A2 108.4 . .
C6A C7A C3A 117.7(6) . 5_666
C6A C7A C2A 115.5(6) . .
C3A C7A C2A 103.7(5) 5_666 .
C6A C7A H7A 106.4 . .
C3A C7A H7A 106.4 5_666 .
C2A C7A H7A 106.4 . .
C5A C8A C2A 109.5(9) . 5_666
C5A C8A H8A1 109.8 . .
C2A C8A H8A1 109.8 5_666 .
C5A C8A H8A2 109.8 . .
C2A C8A H8A2 109.8 5_666 .
H8A1 C8A H8A2 108.2 . .
C8B C2B C3B 110.0(8) 5_666 .
C4B C3B C2B 112.9(8) . .
C4B C3B C7B 113.2(8) . 5_666
C2B C3B C7B 104.2(7) . 5_666
C4B C3B H3B 108.7 . .
C2B C3B H3B 108.7 . .
C7B C3B H3B 108.7 5_666 .
C3B C4B C5B 109.7(9) . .
C3B C4B H4B1 109.7 . .
C5B C4B H4B1 109.7 . .
C3B C4B H4B2 109.7 . .
C5B C4B H4B2 109.7 . .
H4B1 C4B H4B2 108.2 . .
C6B C5B C8B 107.6(9) . .
C6B C5B C4B 111.3(10) . .
C8B C5B C4B 108.5(10) . .
C6B C5B H5B 109.8 . .
C8B C5B H5B 109.8 . .
C4B C5B H5B 109.8 . .
C5B C6B H6B1 110.0 . .
C5B C6B H6B2 110.0 . .
H6B1 C6B H6B2 108.4 . .
C5B C8B C2B 111.0(9) . 5_666
C5B C8B H8B1 109.4 . .
C2B C8B H8B1 109.4 5_666 .
C5B C8B H8B2 109.4 . .
C2B C8B H8B2 109.4 5_666 .
H8B1 C8B H8B2 108.0 . .

loop_
_geom_bond_atom_site_label_1
_geom_bond_atom_site_label_2
_geom_bond_distance
_geom_bond_site_symmetry_2
N10 C13 1.362(5) .
N10 C49 1.441(5) 5_666
N10 C11 1.445(5) .
C11 N12 1.448(5) .
C11 C16 1.535(5) .
C11 H11 1.0000 .
N12 C14 1.364(5) .
N12 C48 1.457(5) 5_666
C13 O13 1.229(5) .
C13 N15 1.367(5) .
C14 O14 1.229(5) .
C14 N17 1.367(5) .
N15 C18 1.438(5) .
N15 C16 1.455(5) .
C16 N17 1.451(5) .
C16 H16 1.0000 .
N17 C19 1.447(5) .
C18 N20 1.444(5) .
C18 H18A 0.9900 .
C18 H18B 0.9900 .
C19 N22 1.458(5) .
C19 H19A 0.9900 .
C19 H19B 0.9900 .
N20 C23 1.367(5) .
N20 C21 1.437(5) .
C21 N22 1.452(5) .
C21 C26 1.549(5) .
C21 H21 1.0000 .
N22 C24 1.364(5) .
C23 O23 1.225(5) .
C23 N25 1.364(5) .
C24 O24 1.220(5) .
C24 N27 1.368(5) .
N25 C28 1.448(5) .
N25 C26 1.450(5) .
C26 N27 1.444(5) .
C26 H26 1.0000 .
N27 C29 1.457(4) .
C28 N30 1.444(5) .
C28 H28A 0.9900 .
C28 H28B 0.9900 .
C29 N32 1.435(5) .
C29 H29A 0.9900 .
C29 H29B 0.9900 .
N30 C33 1.371(5) .
N30 C31 1.454(5) .
C31 N32 1.440(5) .
C31 C36 1.557(5) .
C31 H31 1.0000 .
N32 C34 1.362(5) .
C33 O33 1.229(5) .
C33 N35 1.365(5) .
C34 O34 1.228(5) .
C34 N37 1.374(5) .
N35 C38 1.439(5) .
N35 C36 1.441(5) .
C36 N37 1.451(5) .
C36 H36 1.0000 .
N37 C39 1.451(5) .
C38 N40 1.450(5) .
C38 H38A 0.9900 .
C38 H38B 0.9900 .
C39 N42 1.445(5) .
C39 H39A 0.9900 .
C39 H39B 0.9900 .
N40 C43 1.373(5) .
N40 C41 1.444(5) .
C41 N42 1.448(5) .
C41 C46 1.557(5) .
C41 H41 1.0000 .
N42 C44 1.380(5) .
C43 O43 1.234(5) .
C43 N45 1.363(6) .
C44 O44 1.219(5) .
C44 N47 1.368(5) .
N45 C48 1.453(5) .
N45 C46 1.456(5) .
C46 N47 1.442(5) .
C46 H46 1.0000 .
N47 C49 1.445(5) .
C48 N12 1.457(5) 5_666
C48 H48A 0.9900 .
C48 H48B 0.9900 .
C49 N10 1.441(5) 5_666
C49 H49A 0.9900 .
C49 H49B 0.9900 .
N1A C2A 1.533(10) .
N1A H1A1 0.9100 .
N1A H1A2 0.9100 .
N1A H1A3 0.9100 .
C2A C3A 1.526(13) .
C2A C8A 1.542(14) 5_666
C2A C7A 1.586(11) .
C3A C4A 1.518(14) .
C3A C7A 1.560(9) 5_666
C3A H3A 1.0000 .
C4A C5A 1.525(15) .
C4A H4A1 0.9900 .
C4A H4A2 0.9900 .
C5A C8A 1.528(13) .
C5A C6A 1.528(14) .
C5A H5A 1.0000 .
C6A C7A 1.404(10) .
C6A H6A1 0.9900 .
C6A H6A2 0.9900 .
C7A C3A 1.560(9) 5_666
C7A H7A 1.0000 .
C8A C2A 1.543(14) 5_666
C8A H8A1 0.9900 .
C8A H8A2 0.9900 .
C2B C8B 1.530(14) 5_666
C2B C3B 1.539(13) .
C3B C4B 1.507(16) .
C3B C7B 1.625(10) 5_666
C3B H3B 1.0000 .
C4B C5B 1.523(17) .
C4B H4B1 0.9900 .
C4B H4B2 0.9900 .
C5B C6B 1.517(15) .
C5B C8B 1.518(15) .
C5B H5B 1.0000 .
C6B H6B1 0.9900 .
C6B H6B2 0.9900 .
C8B C2B 1.530(14) 5_666
C8B H8B1 0.9900 .
C8B H8B2 0.9900 .
I2 I2 2.729(4) 2_565

loop_
_geom_torsion_atom_site_label_1
_geom_torsion_atom_site_label_2
_geom_torsion_atom_site_label_3
_geom_torsion_atom_site_label_4
_geom_torsion
_geom_torsion_site_symmetry_1
_geom_torsion_site_symmetry_4
C13 N10 C11 N12 -111.8(4) . .
C49 N10 C11 N12 86.5(4) 5_666 .
C13 N10 C11 C16 -0.4(4) . .
C49 N10 C11 C16 -162.1(3) 5_666 .
N10 C11 N12 C14 117.1(4) . .
C16 C11 N12 C14 5.7(4) . .
N10 C11 N12 C48 -83.3(4) . 5_666
C16 C11 N12 C48 165.3(3) . 5_666
C49 N10 C13 O13 -13.7(6) 5_666 .
C11 N10 C13 O13 -175.5(4) . .
C49 N10 C13 N15 165.4(3) 5_666 .
C11 N10 C13 N15 3.6(4) . .
C11 N12 C14 O14 174.6(4) . .
C48 N12 C14 O14 15.1(6) 5_666 .
C11 N12 C14 N17 -6.2(4) . .
C48 N12 C14 N17 -165.7(3) 5_666 .
O13 C13 N15 C18 19.4(6) . .
N10 C13 N15 C18 -159.7(4) . .
O13 C13 N15 C16 173.6(4) . .
N10 C13 N15 C16 -5.5(4) . .
C13 N15 C16 N17 117.0(4) . .
C18 N15 C16 N17 -88.6(4) . .
C13 N15 C16 C11 5.1(4) . .
C18 N15 C16 C11 159.4(3) . .
N10 C11 C16 N17 -121.9(3) . .
N12 C11 C16 N17 -3.1(4) . .
N10 C11 C16 N15 -2.7(4) . .
N12 C11 C16 N15 116.2(3) . .
O14 C14 N17 C19 -14.8(6) . .
N12 C14 N17 C19 165.9(3) . .
O14 C14 N17 C16 -176.8(4) . .
N12 C14 N17 C16 3.9(4) . .
N15 C16 N17 C14 -112.4(4) . .
C11 C16 N17 C14 -0.4(4) . .
N15 C16 N17 C19 85.6(4) . .
C11 C16 N17 C19 -162.3(3) . .
C13 N15 C18 N20 -124.0(4) . .
C16 N15 C18 N20 84.3(5) . .
C14 N17 C19 N22 120.8(4) . .
C16 N17 C19 N22 -79.1(5) . .
N15 C18 N20 C23 123.4(4) . .
N15 C18 N20 C21 -82.4(5) . .
C23 N20 C21 N22 -116.9(3) . .
C18 N20 C21 N22 86.8(4) . .
C23 N20 C21 C26 -5.2(4) . .
C18 N20 C21 C26 -161.5(3) . .
N20 C21 N22 C24 113.4(3) . .
C26 C21 N22 C24 1.6(4) . .
N20 C21 N22 C19 -87.9(4) . .
C26 C21 N22 C19 160.2(3) . .
N17 C19 N22 C24 -122.2(4) . .
N17 C19 N22 C21 81.0(4) . .
C21 N20 C23 O23 -173.1(4) . .
C18 N20 C23 O23 -16.9(6) . .
C21 N20 C23 N25 6.2(4) . .
C18 N20 C23 N25 162.5(3) . .
C21 N22 C24 O24 175.3(3) . .
C19 N22 C24 O24 16.5(6) . .
C21 N22 C24 N27 -3.9(4) . .
C19 N22 C24 N27 -162.8(3) . .
O23 C23 N25 C28 4.6(6) . .
N20 C23 N25 C28 -174.8(3) . .
O23 C23 N25 C26 174.8(4) . .
N20 C23 N25 C26 -4.6(4) . .
C23 N25 C26 N27 112.6(3) . .
C28 N25 C26 N27 -77.3(4) . .
C23 N25 C26 C21 1.4(4) . .
C28 N25 C26 C21 171.5(3) . .
N20 C21 C26 N27 -118.0(3) . .
N22 C21 C26 N27 1.3(4) . .
N20 C21 C26 N25 2.2(4) . .
N22 C21 C26 N25 121.5(3) . .
O24 C24 N27 C26 -174.4(3) . .
N22 C24 N27 C26 4.9(4) . .
O24 C24 N27 C29 -10.3(6) . .
N22 C24 N27 C29 169.0(3) . .
N25 C26 N27 C24 -114.9(3) . .
C21 C26 N27 C24 -3.8(4) . .
N25 C26 N27 C29 81.5(4) . .
C21 C26 N27 C29 -167.4(3) . .
C23 N25 C28 N30 -108.3(4) . .
C26 N25 C28 N30 82.6(4) . .
C24 N27 C29 N32 111.6(4) . .
C26 N27 C29 N32 -86.1(4) . .
N25 C28 N30 C33 117.3(4) . .
N25 C28 N30 C31 -88.6(4) . .
C33 N30 C31 N32 -119.4(3) . .
C28 N30 C31 N32 84.5(4) . .
C33 N30 C31 C36 -9.0(4) . .
C28 N30 C31 C36 -165.1(3) . .
N27 C29 N32 C34 -106.4(4) . .
N27 C29 N32 C31 82.9(4) . .
N30 C31 N32 C34 108.7(3) . .
C36 C31 N32 C34 -1.9(4) . .
N30 C31 N32 C29 -79.9(4) . .
C36 C31 N32 C29 169.6(3) . .
C28 N30 C33 O33 -15.8(6) . .
C31 N30 C33 O33 -172.2(4) . .
C28 N30 C33 N35 163.6(3) . .
C31 N30 C33 N35 7.2(4) . .
C29 N32 C34 O34 4.8(6) . .
C31 N32 C34 O34 176.4(3) . .
C29 N32 C34 N37 -175.0(3) . .
C31 N32 C34 N37 -3.4(4) . .
O33 C33 N35 C38 5.5(6) . .
N30 C33 N35 C38 -173.9(3) . .
O33 C33 N35 C36 177.5(4) . .
N30 C33 N35 C36 -1.9(4) . .
C33 N35 C36 N37 108.2(4) . .
C38 N35 C36 N37 -79.9(4) . .
C33 N35 C36 C31 -3.5(4) . .
C38 N35 C36 C31 168.4(3) . .
N32 C31 C36 N35 126.0(3) . .
N30 C31 C36 N35 7.2(4) . .
N32 C31 C36 N37 6.1(4) . .
N30 C31 C36 N37 -112.7(3) . .
O34 C34 N37 C39 -20.1(5) . .
N32 C34 N37 C39 159.7(3) . .
O34 C34 N37 C36 -171.9(3) . .
N32 C34 N37 C36 7.9(4) . .
N35 C36 N37 C34 -120.1(3) . .
C31 C36 N37 C34 -8.7(4) . .
N35 C36 N37 C39 88.2(4) . .
C31 C36 N37 C39 -160.5(3) . .
C33 N35 C38 N40 -111.3(4) . .
C36 N35 C38 N40 77.5(5) . .
C34 N37 C39 N42 123.4(4) . .
C36 N37 C39 N42 -87.5(4) . .
N35 C38 N40 C43 116.2(4) . .
N35 C38 N40 C41 -85.0(5) . .
C43 N40 C41 N42 -113.2(4) . .
C38 N40 C41 N42 86.3(4) . .
C43 N40 C41 C46 -1.7(4) . .
C38 N40 C41 C46 -162.2(3) . .
N37 C39 N42 C44 -114.4(4) . .
N37 C39 N42 C41 80.7(5) . .
N40 C41 N42 C44 113.5(4) . .
C46 C41 N42 C44 1.9(4) . .
N40 C41 N42 C39 -80.3(5) . .
C46 C41 N42 C39 168.1(3) . .
C41 N40 C43 O43 -174.5(4) . .
C38 N40 C43 O43 -13.7(6) . .
C41 N40 C43 N45 4.1(4) . .
C38 N40 C43 N45 164.9(3) . .
C39 N42 C44 O44 9.8(6) . .
C41 N42 C44 O44 176.2(4) . .
C39 N42 C44 N47 -168.1(3) . .
C41 N42 C44 N47 -1.8(4) . .
O43 C43 N45 C48 11.1(6) . .
N40 C43 N45 C48 -167.5(3) . .
O43 C43 N45 C46 173.7(4) . .
N40 C43 N45 C46 -4.9(4) . .
C43 N45 C46 N47 114.7(4) . .
C48 N45 C46 N47 -82.9(4) . .
C43 N45 C46 C41 3.7(4) . .
C48 N45 C46 C41 166.0(3) . .
N40 C41 C46 N47 -120.6(3) . .
N42 C41 C46 N47 -1.2(4) . .
N40 C41 C46 N45 -1.1(4) . .
N42 C41 C46 N45 118.3(3) . .
O44 C44 N47 C46 -177.1(4) . .
N42 C44 N47 C46 0.9(5) . .
O44 C44 N47 C49 -10.0(6) . .
N42 C44 N47 C49 167.9(3) . .
N45 C46 N47 C44 -110.8(4) . .
C41 C46 N47 C44 0.3(4) . .
N45 C46 N47 C49 82.2(5) . .
C41 C46 N47 C49 -166.7(3) . .
C43 N45 C48 N12 -115.5(4) . 5_666
C46 N45 C48 N12 83.7(5) . 5_666
C44 N47 C49 N10 110.4(4) . 5_666
C46 N47 C49 N10 -83.8(5) . 5_666
N1A C2A C3A C4A -61.4(10) . .
C8A C2A C3A C4A 179.9(8) 5_666 .
C7A C2A C3A C4A 54.3(9) . .
N1A C2A C3A C7A 172.9(6) . 5_666
C8A C2A C3A C7A 54.2(9) 5_666 5_666
C7A C2A C3A C7A -71.4(7) . 5_666
C2A C3A C4A C5A -57.0(11) . .
C7A C3A C4A C5A 61.7(11) 5_666 .
C3A C4A C5A C8A -61.5(12) . .
C3A C4A C5A C6A 56.8(11) . .
C4A C5A C6A C7A -58.5(10) . .
C8A C5A C6A C7A 60.3(10) . .
C5A C6A C7A C3A -62.9(9) . 5_666
C5A C6A C7A C2A 60.2(9) . .
C3A C2A C7A C6A -58.7(8) . .
N1A C2A C7A C6A 60.4(8) . .
C8A C2A C7A C6A 177.9(8) 5_666 .
C3A C2A C7A C3A 71.6(8) . 5_666
N1A C2A C7A C3A -169.3(6) . 5_666
C8A C2A C7A C3A -51.9(9) 5_666 5_666
C4A C5A C8A C2A 60.5(13) . 5_666
C6A C5A C8A C2A -60.6(12) . 5_666
C8B C2B C3B C4B -178.7(9) 5_666 .
C8B C2B C3B C7B -55.3(9) 5_666 5_666
C2B C3B C4B C5B 57.3(12) . .
C7B C3B C4B C5B -60.9(11) 5_666 .
C3B C4B C5B C6B -56.5(12) . .
C3B C4B C5B C8B 61.6(13) . .
C6B C5B C8B C2B 61.7(12) . 5_666
C4B C5B C8B C2B -58.7(13) . 5_666

loop_
_platon_squeeze_void_nr
_platon_squeeze_void_average_x
_platon_squeeze_void_average_y
_platon_squeeze_void_average_z
_platon_squeeze_void_volume
_platon_squeeze_void_count_electrons
_platon_squeeze_void_content
1 -0.020 0.020 0.000 803 279 ' '
2 0.688 0.188 0.500 803 279 ' '
